data_7029089
loop_
_publ_author_name
'Perrin, Andrea'
'Myers, Dominic'
'Fucke, Katharina'
'Musa, Osama M.'
'Steed, Jonathan W.'

_publ_section_title
;
 N-Alkyl pyrrolidone ether podands as versatile alkali metal ion chelants.
;
_journal_issue 8
_journal_name_full 'Dalton transactions (Cambridge, England : 2003)'
_journal_page_first 3153
_journal_page_last 3161
_journal_paper_doi 10.1039/c3dt53001a
_journal_volume 43
_journal_year 2014
_chemical_formula_moiety 'F6 P, C12 H21 N2 O3'
_chemical_formula_sum 'C12 H21 F6 N2 O3 P'
_chemical_formula_weight 386.28
_chemical_name_systematic
;
 ? 
;
_space_group_crystal_system orthorhombic
_space_group_IT_number 61
_space_group_name_Hall '-P 2ac 2ab'
_space_group_name_H-M_alt 'P b c a'
_symmetry_space_group_name_Hall '-P 2ac 2ab'
_symmetry_space_group_name_H-M 'P b c a'
_atom_sites_solution_hydrogens geom
_atom_sites_solution_primary iterative
_atom_sites_solution_secondary difmap
_audit_creation_date 2012-12-31
_audit_creation_method
;
  Olex2 1.2
  (compiled Nov  5 2012 18:25:38, GUI svn.r4372)
;
_cell_angle_alpha 90.00
_cell_angle_beta 90.00
_cell_angle_gamma 90.00
_cell_formula_units_Z 8
_cell_length_a 11.6287(6)
_cell_length_b 13.8824(7)
_cell_length_c 20.0682(10)
_cell_measurement_reflns_used 3561
_cell_measurement_temperature 120.0
_cell_measurement_theta_max 32.5485
_cell_measurement_theta_min 2.6757
_cell_volume 3239.7(3)
_computing_cell_refinement
;
CrysAlisPro, Agilent Technologies,
Version 1.171.36.20 (release 27-06-2012 CrysAlis171 .NET)
(compiled Jul 11 2012,15:38:31)
;
_computing_data_collection
;
CrysAlisPro, Agilent Technologies,
Version 1.171.36.20 (release 27-06-2012 CrysAlis171 .NET)
(compiled Jul 11 2012,15:38:31)
;
_computing_data_reduction
;
CrysAlisPro, Agilent Technologies,
Version 1.171.36.20 (release 27-06-2012 CrysAlis171 .NET)
(compiled Jul 11 2012,15:38:31)
;
_computing_molecular_graphics
;
O. V. Dolomanov, L. J. Bourhis, R. J. Gildea, J. A. K. Howard and H. Puschmann,
OLEX2: a complete structure solution, refinement and analysis program.
J. Appl. Cryst. (2009). 42, 339-341.
;
_computing_publication_material
;
O. V. Dolomanov, L. J. Bourhis, R. J. Gildea, J. A. K. Howard and H. Puschmann,
OLEX2: a complete structure solution, refinement and analysis program.
J. Appl. Cryst. (2009). 42, 339-341.
;
_computing_structure_refinement
;
SHELXL, G.M. Sheldrick, Acta Cryst.
(2008). A64, 112-122
;
_computing_structure_solution
;
olex2.solve (L.J. Bourhis, O.V. Dolomanov, R.J. Gildea, J.A.K. Howard,
H. Puschmann, in preparation, 2011)
;
_diffrn_ambient_temperature 120.0
_diffrn_detector_area_resol_mean 16.1511
_diffrn_measured_fraction_theta_full 0.998
_diffrn_measured_fraction_theta_max 0.998
_diffrn_measurement_details
;
  1 omega  -86.00  -34.00   1.0000   15.0000
omega____ theta____ kappa____ phi______ frames
    -      -26.3429 -179.0000   90.0000 52

  2 omega  -50.00   42.00   1.0000   15.0000
omega____ theta____ kappa____ phi______ frames
    -      -26.3429   38.0000   30.0000 92

  3 omega  -92.00   31.00   1.0000   15.0000
omega____ theta____ kappa____ phi______ frames
    -      -26.3429    0.0000 -180.0000 123

  4 omega   60.00   86.00   1.0000   15.0000
omega____ theta____ kappa____ phi______ frames
    -       26.9679  179.0000 -150.0000 26

  5 omega   67.00   96.00   1.0000   15.0000
omega____ theta____ kappa____ phi______ frames
    -       26.9679  179.0000 -180.0000 29

  6 omega   42.00   86.00   1.0000   15.0000
omega____ theta____ kappa____ phi______ frames
    -       26.9679 -127.0000 -142.0000 44

  7 omega  -30.00   45.00   1.0000   15.0000
omega____ theta____ kappa____ phi______ frames
    -       26.9679  -57.0000 -120.0000 75

  8 omega   46.00   86.00   1.0000   15.0000
omega____ theta____ kappa____ phi______ frames
    -       26.9679 -127.0000   37.0000 40

  9 omega  -96.00  -47.00   1.0000   15.0000
omega____ theta____ kappa____ phi______ frames
    -      -26.3429  -77.0000   30.0000 49
;
_diffrn_measurement_device_type 'Xcalibur, Sapphire3, Gemini ultra'
_diffrn_measurement_method '\w scans'
_diffrn_orient_matrix_UB_11 0.0117337000
_diffrn_orient_matrix_UB_12 0.0483570000
_diffrn_orient_matrix_UB_13 0.0091664000
_diffrn_orient_matrix_UB_21 0.0009073000
_diffrn_orient_matrix_UB_22 -0.0136827000
_diffrn_orient_matrix_UB_23 0.0340827000
_diffrn_orient_matrix_UB_31 0.0597972000
_diffrn_orient_matrix_UB_32 -0.0092404000
_diffrn_orient_matrix_UB_33 -0.0023404000
_diffrn_radiation_monochromator graphite
_diffrn_radiation_type 'Mo K\a'
_diffrn_radiation_wavelength 0.7107
_diffrn_reflns_av_R_equivalents 0.1202
_diffrn_reflns_av_unetI/netI 0.0619
_diffrn_reflns_limit_h_max 15
_diffrn_reflns_limit_h_min -13
_diffrn_reflns_limit_k_max 18
_diffrn_reflns_limit_k_min -18
_diffrn_reflns_limit_l_max 26
_diffrn_reflns_limit_l_min -26
_diffrn_reflns_number 30797
_diffrn_reflns_theta_full 27.50
_diffrn_reflns_theta_max 27.50
_diffrn_reflns_theta_min 2.68
_diffrn_source 'Enhance (Mo) X-ray Source'
_exptl_absorpt_coefficient_mu 0.249
_exptl_absorpt_correction_T_max 1.00000
_exptl_absorpt_correction_T_min 0.65202
_exptl_absorpt_correction_type analytical
_exptl_absorpt_process_details
;
CrysAlisPro, Agilent Technologies,
Version 1.171.36.20 (release 27-06-2012 CrysAlis171 .NET)
(compiled Jul 11 2012,15:38:31)
Empirical absorption correction using spherical harmonics,
 implemented in SCALE3 ABSPACK scaling algorithm.
;
_exptl_crystal_colour colourless
_exptl_crystal_colour_lustre clear
_exptl_crystal_colour_modifier light
_exptl_crystal_colour_primary colourless
_exptl_crystal_density_diffrn 1.584
_exptl_crystal_density_method 'not measured'
_exptl_crystal_description block
_exptl_crystal_F_000 1600
_exptl_crystal_size_max 0.6976
_exptl_crystal_size_mid 0.1279
_exptl_crystal_size_min 0.1267
_refine_diff_density_max 0.623
_refine_diff_density_min -0.592
_refine_diff_density_rms 0.091
_refine_ls_extinction_method none
_refine_ls_goodness_of_fit_ref 1.060
_refine_ls_hydrogen_treatment mixed
_refine_ls_matrix_type full
_refine_ls_number_parameters 221
_refine_ls_number_reflns 3708
_refine_ls_number_restraints 0
_refine_ls_restrained_S_all 1.060
_refine_ls_R_factor_all 0.0885
_refine_ls_R_factor_gt 0.0618
_refine_ls_shift/su_max 0.001
_refine_ls_shift/su_mean 0.000
_refine_ls_structure_factor_coef Fsqd
_refine_ls_weighting_details 'calc w=1/[\s^2^(Fo^2^)+(0.1000P)^2^+0.0000P] where P=(Fo^2^+2Fc^2^)/3'
_refine_ls_weighting_scheme calc
_refine_ls_wR_factor_gt 0.1604
_refine_ls_wR_factor_ref 0.1873
_reflns_number_gt 2595
_reflns_number_total 3708
_reflns_threshold_expression >2sigma(I)
_cod_data_source_file c3dt53001a.txt
_cod_data_source_block ap60_17
_cod_database_code 7029089
_chemical_oxdiff_formula 'C12 H20 N2 O3 Li P F6'
_reflns_odcompleteness_completeness 99.84
_reflns_odcompleteness_iscentric 1
_reflns_odcompleteness_theta 30.44
_olex2_refinement_description
;
1. Fixed Uiso
 At 1.2 times of:
  {H3A,H3B} of C3, {H4A,H4B} of C4, {H10A,H10B} of C10, {H11A,H11B} of C11,
  {H2A,H2B} of C2, {H5A,H5B} of C5, {H12A,H12B} of C12, {H8A,H8B} of C8, {H6A,
  H6B} of C6, {H7A,H7B} of C7
2.a Secondary CH2 refined with riding coordinates:
 C7(H7A,H7B), C6(H6A,H6B), C8(H8A,H8B), C12(H12A,H12B), C5(H5A,H5B), C2(H2A,
 H2B), C11(H11A,H11B), C10(H10A,H10B), C4(H4A,H4B), C3(H3A,H3B)
;

loop_
_space_group_symop_id
_space_group_symop_operation_xyz
1 'x, y, z'
2 '-x+1/2, -y, z+1/2'
3 'x+1/2, -y+1/2, -z'
4 '-x, y+1/2, -z+1/2'
5 '-x, -y, -z'
6 'x-1/2, y, -z-1/2'
7 '-x-1/2, y-1/2, z'
8 'x, -y-1/2, z-1/2'

loop_
_atom_site_label
_atom_site_type_symbol
_atom_site_fract_x
_atom_site_fract_y
_atom_site_fract_z
_atom_site_U_iso_or_equiv
_atom_site_adp_type
_atom_site_occupancy
_atom_site_symmetry_multiplicity
_atom_site_calc_flag
_atom_site_refinement_flags
P1 P 0.30520(6) 0.57696(5) 0.59724(4) 0.0277(2) Uani 1 1 d .
O2 O 0.59630(15) 0.63741(13) 0.16791(8) 0.0219(4) Uani 1 1 d .
O1 O 0.84613(15) 0.78943(14) 0.16536(9) 0.0258(4) Uani 1 1 d .
O3 O 0.41631(16) 0.64749(14) -0.05926(9) 0.0268(4) Uani 1 1 d .
F1 F 0.43273(15) 0.53768(14) 0.58517(9) 0.0427(5) Uani 1 1 d .
F3 F 0.17758(15) 0.61695(14) 0.60936(9) 0.0412(5) Uani 1 1 d .
N1 N 0.68429(18) 0.80687(16) 0.22828(10) 0.0208(5) Uani 1 1 d .
F2 F 0.27794(18) 0.56193(16) 0.52052(9) 0.0502(6) Uani 1 1 d .
F5 F 0.26217(16) 0.47038(13) 0.61274(10) 0.0469(5) Uani 1 1 d .
N2 N 0.53574(18) 0.68216(16) 0.02662(10) 0.0205(5) Uani 1 1 d .
F4 F 0.33273(17) 0.59086(18) 0.67448(9) 0.0575(7) Uani 1 1 d .
C7 C 0.4923(2) 0.6070(2) 0.13665(12) 0.0227(6) Uani 1 1 d .
H7A H 0.4318 0.6564 0.1429 0.027 Uiso 1 1 calc R
H7B H 0.4653 0.5460 0.1569 0.027 Uiso 1 1 calc R
C6 C 0.5860(2) 0.65042(19) 0.23816(12) 0.0241(6) Uani 1 1 d .
H6A H 0.5877 0.5874 0.2612 0.029 Uiso 1 1 calc R
H6B H 0.5127 0.6831 0.2490 0.029 Uiso 1 1 calc R
C8 C 0.5154(2) 0.59235(18) 0.06297(12) 0.0235(6) Uani 1 1 d .
H8A H 0.5835 0.5502 0.0578 0.028 Uiso 1 1 calc R
H8B H 0.4489 0.5588 0.0428 0.028 Uiso 1 1 calc R
C1 C 0.7601(2) 0.83792(19) 0.18499(12) 0.0207(5) Uani 1 1 d .
C12 C 0.6160(2) 0.7571(2) 0.04985(13) 0.0263(6) Uani 1 1 d .
H12A H 0.6913 0.7289 0.0620 0.032 Uiso 1 1 calc R
H12B H 0.5844 0.7917 0.0889 0.032 Uiso 1 1 calc R
C5 C 0.6874(2) 0.71194(19) 0.25977(12) 0.0229(6) Uani 1 1 d .
H5A H 0.6859 0.7197 0.3088 0.027 Uiso 1 1 calc R
H5B H 0.7599 0.6790 0.2476 0.027 Uiso 1 1 calc R
C9 C 0.4878(2) 0.70384(19) -0.02978(12) 0.0221(5) Uani 1 1 d .
F6 F 0.3481(2) 0.68391(15) 0.58285(13) 0.0680(7) Uani 1 1 d .
C2 C 0.7299(2) 0.93768(19) 0.16143(14) 0.0263(6) Uani 1 1 d .
H2A H 0.7014 0.9366 0.1150 0.032 Uiso 1 1 calc R
H2B H 0.7972 0.9812 0.1642 0.032 Uiso 1 1 calc R
C11 C 0.6273(3) 0.8244(2) -0.01004(14) 0.0348(7) Uani 1 1 d .
H11A H 0.6996 0.8116 -0.0345 0.042 Uiso 1 1 calc R
H11B H 0.6264 0.8926 0.0043 0.042 Uiso 1 1 calc R
C10 C 0.5227(2) 0.8017(2) -0.05354(13) 0.0263(6) Uani 1 1 d .
H10A H 0.4605 0.8492 -0.0465 0.032 Uiso 1 1 calc R
H10B H 0.5436 0.8006 -0.1014 0.032 Uiso 1 1 calc R
C4 C 0.5883(2) 0.8742(2) 0.23907(14) 0.0268(6) Uani 1 1 d .
H4A H 0.5707 0.8812 0.2871 0.032 Uiso 1 1 calc R
H4B H 0.5183 0.8528 0.2153 0.032 Uiso 1 1 calc R
C3 C 0.6353(2) 0.9689(2) 0.20968(14) 0.0325(7) Uani 1 1 d .
H3A H 0.5740 1.0045 0.1859 0.039 Uiso 1 1 calc R
H3B H 0.6669 1.0106 0.2452 0.039 Uiso 1 1 calc R
H3 H 0.391(3) 0.673(3) -0.1021(19) 0.065(12) Uiso 1 1 d .

loop_
_atom_site_aniso_label
_atom_site_aniso_U_11
_atom_site_aniso_U_22
_atom_site_aniso_U_33
_atom_site_aniso_U_23
_atom_site_aniso_U_13
_atom_site_aniso_U_12
P1 0.0252(4) 0.0250(4) 0.0330(4) -0.0072(3) 0.0033(3) -0.0021(3)
O2 0.0268(10) 0.0214(10) 0.0176(9) -0.0015(7) 0.0001(7) -0.0024(7)
O1 0.0252(9) 0.0277(11) 0.0246(10) -0.0004(8) 0.0058(7) 0.0035(8)
O3 0.0277(10) 0.0261(11) 0.0267(10) -0.0002(8) -0.0090(8) -0.0030(8)
F1 0.0280(9) 0.0488(13) 0.0512(11) -0.0102(9) 0.0047(7) 0.0055(8)
F3 0.0302(10) 0.0436(12) 0.0499(11) -0.0036(9) 0.0027(7) 0.0068(8)
N1 0.0226(11) 0.0186(11) 0.0213(11) -0.0012(8) 0.0020(8) -0.0027(8)
F2 0.0565(12) 0.0608(15) 0.0333(11) -0.0025(9) -0.0015(8) 0.0142(10)
F5 0.0490(12) 0.0309(11) 0.0608(13) 0.0020(9) 0.0092(9) -0.0040(9)
N2 0.0233(11) 0.0167(11) 0.0216(11) 0.0002(8) -0.0010(8) -0.0032(9)
F4 0.0394(11) 0.0907(18) 0.0426(12) -0.0316(11) -0.0045(8) 0.0072(10)
C7 0.0238(13) 0.0220(14) 0.0225(13) 0.0015(10) -0.0042(10) -0.0066(10)
C6 0.0300(14) 0.0221(14) 0.0202(13) -0.0007(10) 0.0005(10) -0.0048(11)
C8 0.0332(15) 0.0140(13) 0.0231(13) 0.0009(10) -0.0058(10) -0.0033(10)
C1 0.0204(13) 0.0213(14) 0.0204(12) -0.0052(10) -0.0009(9) -0.0017(10)
C12 0.0324(15) 0.0223(14) 0.0243(13) 0.0025(10) -0.0070(11) -0.0090(11)
C5 0.0281(13) 0.0213(14) 0.0193(13) 0.0022(10) -0.0018(10) -0.0032(10)
C9 0.0241(13) 0.0198(13) 0.0224(13) -0.0003(10) -0.0008(10) 0.0015(10)
F6 0.0612(14) 0.0225(11) 0.120(2) -0.0046(11) 0.0311(13) -0.0098(10)
C2 0.0337(15) 0.0178(14) 0.0274(14) -0.0013(11) 0.0022(11) -0.0044(11)
C11 0.0474(18) 0.0282(16) 0.0289(15) 0.0044(12) -0.0051(13) -0.0146(14)
C10 0.0334(15) 0.0224(14) 0.0232(13) 0.0035(10) -0.0005(11) -0.0021(11)
C4 0.0239(14) 0.0251(15) 0.0313(14) -0.0056(11) 0.0048(11) 0.0033(11)
C3 0.0385(17) 0.0220(15) 0.0370(16) -0.0053(12) 0.0031(12) 0.0041(12)

loop_
_atom_type_symbol
_atom_type_description
_atom_type_scat_dispersion_real
_atom_type_scat_dispersion_imag
_atom_type_scat_source
C C 0.0033 0.0016 'International Tables Vol C Tables 4.2.6.8 and 6.1.1.4'
H H 0.0000 0.0000 'International Tables Vol C Tables 4.2.6.8 and 6.1.1.4'
F F 0.0171 0.0103 'International Tables Vol C Tables 4.2.6.8 and 6.1.1.4'
N N 0.0061 0.0033 'International Tables Vol C Tables 4.2.6.8 and 6.1.1.4'
O O 0.0106 0.0060 'International Tables Vol C Tables 4.2.6.8 and 6.1.1.4'
P P 0.1023 0.0942 'International Tables Vol C Tables 4.2.6.8 and 6.1.1.4'

loop_
_exptl_crystal_face_index_h
_exptl_crystal_face_index_k
_exptl_crystal_face_index_l
_exptl_crystal_face_perp_dist
_exptl_oxdiff_crystal_face_indexfrac_h
_exptl_oxdiff_crystal_face_indexfrac_k
_exptl_oxdiff_crystal_face_indexfrac_l
_exptl_oxdiff_crystal_face_x
_exptl_oxdiff_crystal_face_y
_exptl_oxdiff_crystal_face_z
0 -1 28 0.0639 -0.0412 -1.0293 27.9681 0.2061 0.9673 -0.0584
0 1 -28 0.0639 0.0412 1.0293 -27.9681 -0.2061 -0.9673 0.0584
16 -4 -1 0.3278 15.9990 -3.9896 -0.9296 -0.0137 0.0374 0.9957
-16 4 1 0.3278 -15.9990 3.9896 0.9296 0.0137 -0.0374 -0.9957
0 19 4 0.0633 -0.0004 19.0030 4.0741 0.9563 -0.1212 -0.1852
0 -19 -4 0.0633 0.0004 -19.0030 -4.0741 -0.9563 0.1212 0.1852

loop_
_geom_angle_atom_site_label_1
_geom_angle_atom_site_label_2
_geom_angle_atom_site_label_3
_geom_angle
F1 P1 F3 179.68(12)
F2 P1 F1 89.63(10)
F2 P1 F3 90.45(10)
F2 P1 F5 90.26(12)
F2 P1 F4 179.38(13)
F2 P1 F6 90.54(13)
F5 P1 F1 90.23(11)
F5 P1 F3 90.07(11)
F5 P1 F4 89.17(12)
F4 P1 F1 90.13(10)
F4 P1 F3 89.80(10)
F6 P1 F1 90.01(12)
F6 P1 F3 89.68(12)
F6 P1 F5 179.17(12)
F6 P1 F4 90.03(14)
C7 O2 C6 113.64(19)
C1 N1 C5 124.5(2)
C1 N1 C4 113.5(2)
C5 N1 C4 121.8(2)
C8 N2 C12 123.1(2)
C9 N2 C8 124.3(2)
C9 N2 C12 112.6(2)
O2 C7 C8 108.5(2)
O2 C6 C5 106.7(2)
N2 C8 C7 113.6(2)
O1 C1 N1 124.2(2)
O1 C1 C2 125.1(2)
N1 C1 C2 110.8(2)
N2 C12 C11 103.7(2)
N1 C5 C6 111.4(2)
O3 C9 N2 122.6(2)
O3 C9 C10 125.5(2)
N2 C9 C10 111.9(2)
C1 C2 C3 103.3(2)
C12 C11 C10 104.8(2)
C9 C10 C11 102.7(2)
N1 C4 C3 102.5(2)
C2 C3 C4 104.8(2)

loop_
_geom_bond_atom_site_label_1
_geom_bond_atom_site_label_2
_geom_bond_distance
P1 F1 1.5986(19)
P1 F3 1.6031(18)
P1 F2 1.5856(19)
P1 F5 1.593(2)
P1 F4 1.5946(19)
P1 F6 1.593(2)
O2 C7 1.426(3)
O2 C6 1.426(3)
O1 C1 1.269(3)
O3 C9 1.286(3)
N1 C1 1.310(3)
N1 C5 1.462(3)
N1 C4 1.472(3)
N2 C8 1.464(3)
N2 C12 1.474(3)
N2 C9 1.297(3)
C7 C8 1.517(3)
C6 C5 1.519(4)
C1 C2 1.505(4)
C12 C11 1.527(4)
C9 C10 1.495(4)
C2 C3 1.528(4)
C11 C10 1.530(4)
C4 C3 1.541(4)
